data_2104284
loop_
_publ_author_name
'Britton, Doyle'

_publ_section_title
;
 Planar packing of tetrachlorodicyanobenzenes. II
;
_journal_coeditor_code BS5066
_journal_issue 1
_journal_name_full 'Acta Crystallographica Section B'
_journal_page_first 54
_journal_page_last 58
_journal_paper_doi 10.1107/S0108768108035234
_journal_volume 65
_journal_year 2009
_chemical_formula_moiety 'C8 Cl4 N2'
_chemical_formula_sum 'C8 Cl4 N2'
_chemical_formula_weight 265.90
_chemical_name_systematic
;
 m-tetrachlorodicyanobenzene  polymorph II
;
_space_group_IT_number 166
_symmetry_cell_setting rhombohedral
_symmetry_space_group_name_Hall '-R 3 2"'
_symmetry_space_group_name_H-M 'R -3 m :H'
_atom_sites_solution_primary direct
_atom_sites_solution_secondary difmap
_audit_creation_method SHELXTL
_cell_angle_alpha 90.00
_cell_angle_beta 90.00
_cell_angle_gamma 120.00
_cell_formula_units_Z 3
_cell_length_a 9.2171(14)
_cell_length_b 9.2171(14)
_cell_length_c 9.935(2)
_cell_measurement_reflns_used 2211
_cell_measurement_temperature 173(2)
_cell_measurement_theta_max 27.4
_cell_measurement_theta_min 3.3
_cell_volume 730.9(2)
_computing_cell_refinement 'SAINT (Bruker, 2002)'
_computing_data_collection 'SMART (Bruker, 2002)'
_computing_data_reduction SAINT
_computing_molecular_graphics SHELXTL
_computing_publication_material SHELXTL
_computing_structure_refinement SHELXTL
_computing_structure_solution 'SHELXTL (Sheldrick, 1997)'
_diffrn_ambient_temperature 173(2)
_diffrn_measured_fraction_theta_full 0.996
_diffrn_measured_fraction_theta_max 0.996
_diffrn_measurement_device_type
;
Bruker 1X CCD area detector duiffractometer
;
_diffrn_measurement_method '\w scans'
_diffrn_radiation_monochromator graphite
_diffrn_radiation_source 'fine-focus sealed tube'
_diffrn_radiation_type MoK\a
_diffrn_radiation_wavelength 0.71073
_diffrn_reflns_av_R_equivalents 0.0311
_diffrn_reflns_av_sigmaI/netI 0.0211
_diffrn_reflns_limit_h_max 11
_diffrn_reflns_limit_h_min -11
_diffrn_reflns_limit_k_max 11
_diffrn_reflns_limit_k_min -11
_diffrn_reflns_limit_l_max 12
_diffrn_reflns_limit_l_min -12
_diffrn_reflns_number 2730
_diffrn_reflns_theta_full 27.51
_diffrn_reflns_theta_max 27.51
_diffrn_reflns_theta_min 3.27
_diffrn_standards_decay_% 'less than 1'
_diffrn_standards_number 0
_exptl_absorpt_coefficient_mu 1.167
_exptl_absorpt_correction_T_max 0.75
_exptl_absorpt_correction_T_min 0.64
_exptl_absorpt_correction_type multi-scan
_exptl_absorpt_process_details
;
SADABS; Sheldrick, 1996; Blessing, 1995
;
_exptl_crystal_colour colorless
_exptl_crystal_density_diffrn 1.812
_exptl_crystal_density_meas ?
_exptl_crystal_density_method .
_exptl_crystal_description prism
_exptl_crystal_F_000 390
_exptl_crystal_size_max 0.50
_exptl_crystal_size_mid 0.35
_exptl_crystal_size_min 0.25
_refine_diff_density_max 0.21
_refine_diff_density_min -0.27
_refine_ls_extinction_method none
_refine_ls_goodness_of_fit_ref 1.237
_refine_ls_matrix_type full
_refine_ls_number_parameters 21
_refine_ls_number_reflns 226
_refine_ls_number_restraints 4
_refine_ls_restrained_S_all 1.226
_refine_ls_R_factor_all 0.0332
_refine_ls_R_factor_gt 0.0311
_refine_ls_shift/su_max 0.001
_refine_ls_shift/su_mean 0.000
_refine_ls_structure_factor_coef Fsqd
_refine_ls_weighting_details
;
 calc w=1/[\s^2^(Fo^2^)+(0.045P)^2^+0.495P]
 where P=(Fo^2^+2Fc^2^)/3
;
_refine_ls_weighting_scheme calc
_refine_ls_wR_factor_gt 0.0841
_refine_ls_wR_factor_ref 0.0860
_reflns_number_gt 216
_reflns_number_total 226
_reflns_threshold_expression '>2\s(I) '
_cod_data_source_file bs5066.cif
_cod_data_source_block M-II
_cod_original_cell_volume 731.0(2)
_cod_original_sg_symbol_H-M 'R -3 m:H'
_cod_database_code 2104284

loop_
_symmetry_equiv_pos_as_xyz
'x, y, z'
'-y, x-y, z'
'-x+y, -x, z'
'y, x, -z'
'x-y, -y, -z'
'-x, -x+y, -z'
'x+2/3, y+1/3, z+1/3'
'-y+2/3, x-y+1/3, z+1/3'
'-x+y+2/3, -x+1/3, z+1/3'
'y+2/3, x+1/3, -z+1/3'
'x-y+2/3, -y+1/3, -z+1/3'
'-x+2/3, -x+y+1/3, -z+1/3'
'x+1/3, y+2/3, z+2/3'
'-y+1/3, x-y+2/3, z+2/3'
'-x+y+1/3, -x+2/3, z+2/3'
'y+1/3, x+2/3, -z+2/3'
'x-y+1/3, -y+2/3, -z+2/3'
'-x+1/3, -x+y+2/3, -z+2/3'
'-x, -y, -z'
'y, -x+y, -z'
'x-y, x, -z'
'-y, -x, z'
'-x+y, y, z'
'x, x-y, z'
'-x+2/3, -y+1/3, -z+1/3'
'y+2/3, -x+y+1/3, -z+1/3'
'x-y+2/3, x+1/3, -z+1/3'
'-y+2/3, -x+1/3, z+1/3'
'-x+y+2/3, y+1/3, z+1/3'
'x+2/3, x-y+1/3, z+1/3'
'-x+1/3, -y+2/3, -z+2/3'
'y+1/3, -x+y+2/3, -z+2/3'
'x-y+1/3, x+2/3, -z+2/3'
'-y+1/3, -x+2/3, z+2/3'
'-x+y+1/3, y+2/3, z+2/3'
'x+1/3, x-y+2/3, z+2/3'

loop_
_atom_site_type_symbol
_atom_site_label
_atom_site_fract_x
_atom_site_fract_y
_atom_site_fract_z
_atom_site_U_iso_or_equiv
_atom_site_adp_type
_atom_site_calc_flag
_atom_site_refinement_flags
_atom_site_occupancy
_atom_site_disorder_assembly
_atom_site_disorder_group
C C1 0.17335(10) 0.08667(5) -0.00031(18) 0.0379(5) Uani d SD 1 . .
Cl Cl1 0.38779(10) 0.19390(5) -0.00679(15) 0.0506(4) Uani d SPD 0.66667 . .
C C2 0.35431(12) 0.17715(6) 0.0037(16) 0.0506(4) Uani d SPD 0.33333 . .
N N1 0.49728(10) 0.24864(5) 0.0077(7) 0.0534(14) Uani d SPD 0.33333 . .

loop_
_atom_site_aniso_label
_atom_site_aniso_U_11
_atom_site_aniso_U_22
_atom_site_aniso_U_33
_atom_site_aniso_U_12
_atom_site_aniso_U_13
_atom_site_aniso_U_23
C1 0.0381(10) 0.0451(8) 0.0282(8) 0.0191(5) 0.0003(7) 0.0002(4)
Cl1 0.0343(5) 0.0629(5) 0.0450(6) 0.0172(3) 0.0017(5) 0.0008(2)
C2 0.0343(5) 0.0629(5) 0.0450(6) 0.0172(3) 0.0017(5) 0.0008(2)
N1 0.044(4) 0.056(3) 0.056(4) 0.0218(19) 0.001(3) 0.0006(14)

loop_
_atom_type_symbol
_atom_type_description
_atom_type_scat_dispersion_real
_atom_type_scat_dispersion_imag
_atom_type_scat_source
C C 0.0033 0.0016 'International Tables Vol C Tables 4.2.6.8 and 6.1.1.4'
N N 0.0061 0.0033 'International Tables Vol C Tables 4.2.6.8 and 6.1.1.4'
Cl Cl 0.1484 0.1585 'International Tables Vol C Tables 4.2.6.8 and 6.1.1.4'

loop_
_geom_angle_atom_site_label_1
_geom_angle_atom_site_label_2
_geom_angle_atom_site_label_3
_geom_angle_site_symmetry_1
_geom_angle_site_symmetry_3
_geom_angle
_geom_angle_publ_flag
C1 C1 C1 20 21 119.998(3) ?
C1 C1 C2 20 . 119.979(15) ?
C1 C1 C2 21 . 119.980(15) ?
C1 C1 Cl1 20 . 119.987(7) ?
C1 C1 Cl1 21 . 119.988(8) ?
N1 C2 C1 . . 179.5(14) ?

loop_
_geom_bond_atom_site_label_1
_geom_bond_atom_site_label_2
_geom_bond_site_symmetry_2
_geom_bond_distance
_geom_bond_publ_flag
C1 C1 20 1.3837(8) ?
C1 C1 21 1.3837(8) ?
C1 C2 . 1.4450(2) ?
C1 Cl1 . 1.7130(3) ?
Cl1 N1 . 0.8858(10) ?
C2 N1 . 1.1420(2) ?
